data_4314381
loop_
_publ_author_name
'Eugen Stulz'
'Sonya M. Scott'
'Yiu-Fai Ng'
'Andrew D. Bond'
'Simon J. Teat'
'Scott L. Darling'
'Neil Feeder'
'Jeremy K. M. Sanders'

_publ_contact_author_address
;
   Syydansk Universitet
   Kemisk Institut
   Campusvej 55
   5230 Odense
   DENMARK
;
_publ_contact_author_email adb@chem.sdu.dk
_publ_contact_author_fax '+45 6550 2509'
_publ_contact_author_name 'Andrew D. Bond'
_publ_contact_author_phone '+45 6615 8780'
_publ_section_title
;
 Construction of Multiporphyrin Arrays Using Ruthenium and Rhodium
 Coordination to Phosphines
;
_journal_name_full 'Inorganic Chemistry'
_journal_page_first 6564
_journal_page_last 6574
_journal_paper_doi 10.1021/ic034699w
_journal_volume 42
_journal_year 2003
_chemical_formula_moiety 'C224 H278 N12 Ni2 P2 Ru, 2(C H Cl3)'
_chemical_formula_sum 'C226 H280 Cl6 N12 Ni2 P2 Ru'
_chemical_formula_weight 3657.75
_space_group_IT_number 2
_symmetry_cell_setting triclinic
_symmetry_space_group_name_Hall '-P 1'
_symmetry_space_group_name_H-M 'P -1'
_atom_sites_solution_hydrogens geom
_atom_sites_solution_primary direct
_atom_sites_solution_secondary difmap
_audit_creation_method SHELXL-97
_cell_angle_alpha 73.884(3)
_cell_angle_beta 80.580(3)
_cell_angle_gamma 89.957(3)
_cell_formula_units_Z 1
_cell_length_a 13.686(3)
_cell_length_b 17.442(3)
_cell_length_c 23.210(5)
_cell_measurement_reflns_used 6871
_cell_measurement_temperature 150(2)
_cell_measurement_theta_max 29.00
_cell_measurement_theta_min 2.37
_cell_volume 5245.1(18)
_computing_cell_refinement 'Bruker SAINT (Bruker AXS, 1994)'
_computing_data_collection 'Bruker SMART (Bruker AXS, 1994)'
_computing_data_reduction 'Bruker SAINT (Bruker AXS, 1994)'
_computing_molecular_graphics 'SHELXTL v6.12 (Bruker AXS, 2001)'
_computing_publication_material 'SHELXTL v6.12 (Bruker AXS, 2001)'
_computing_structure_refinement 'SHELXTL v6.12 (Bruker AXS, 2001)'
_computing_structure_solution 'SHELXTL v6.12 (Bruker AXS, 2001)'
_diffrn_ambient_temperature 150(2)
_diffrn_detector_area_resol_mean 8.192
_diffrn_measured_fraction_theta_full 0.834
_diffrn_measured_fraction_theta_max 0.834
_diffrn_measurement_device_type 'Bruker SMART CCD'
_diffrn_measurement_method 'Thin slice \w-scans'
_diffrn_radiation_monochromator 'Silicon 111'
_diffrn_radiation_source 'Daresbury SRS, Station 9.8'
_diffrn_radiation_type synchrotron
_diffrn_radiation_wavelength 0.6923
_diffrn_reflns_av_R_equivalents 0.0948
_diffrn_reflns_av_sigmaI/netI 0.1266
_diffrn_reflns_limit_h_max 18
_diffrn_reflns_limit_h_min -19
_diffrn_reflns_limit_k_max 24
_diffrn_reflns_limit_k_min -23
_diffrn_reflns_limit_l_max 31
_diffrn_reflns_limit_l_min -31
_diffrn_reflns_number 46642
_diffrn_reflns_theta_full 29.18
_diffrn_reflns_theta_max 29.18
_diffrn_reflns_theta_min 3.47
_diffrn_standards_number 0
_exptl_absorpt_coefficient_mu 0.394
_exptl_absorpt_correction_T_max 0.9844
_exptl_absorpt_correction_T_min 0.9616
_exptl_absorpt_correction_type multi-scan
_exptl_absorpt_process_details
;
   Correction applied by SADABS - note that the transmission factors are
   not real since they include corrections for beam decay and possibly
   crystal decay (the two cannot be distinguished).

   The numbers listed in the CIF are those calculated by SHELXL.
;
_exptl_crystal_colour red
_exptl_crystal_density_diffrn 1.158
_exptl_crystal_density_method 'not measured'
_exptl_crystal_description block
_exptl_crystal_F_000 1952
_exptl_crystal_size_max 0.10
_exptl_crystal_size_mid 0.08
_exptl_crystal_size_min 0.04
_refine_diff_density_max 2.794
_refine_diff_density_min -1.551
_refine_diff_density_rms 0.166
_refine_ls_extinction_method none
_refine_ls_goodness_of_fit_ref 1.235
_refine_ls_hydrogen_treatment constr
_refine_ls_matrix_type full
_refine_ls_number_parameters 1021
_refine_ls_number_reflns 25594
_refine_ls_number_restraints 1176
_refine_ls_restrained_S_all 1.222
_refine_ls_R_factor_all 0.2461
_refine_ls_R_factor_gt 0.1641
_refine_ls_shift/su_max 0.001
_refine_ls_shift/su_mean 0.000
_refine_ls_structure_factor_coef Fsqd
_refine_ls_weighting_details 'calc w=1/[\s^2^(Fo^2^)+(0.0230P)^2^+85.4858P] where P=(Fo^2^+2Fc^2^)/3'
_refine_ls_weighting_scheme calc
_refine_ls_wR_factor_gt 0.3263
_refine_ls_wR_factor_ref 0.3764
_reflns_number_gt 16111
_reflns_number_total 25594
_reflns_threshold_expression I>2\s(I)
_cod_data_source_file ic034699wsi20030625_112930_1.cif
_cod_data_source_block js0012
_cod_original_cell_volume 5245.3(18)
_cod_database_code 4314381

loop_
_symmetry_equiv_pos_as_xyz
'x, y, z'
'-x, -y, -z'

loop_
_atom_site_label
_atom_site_type_symbol
_atom_site_fract_x
_atom_site_fract_y
_atom_site_fract_z
_atom_site_U_iso_or_equiv
_atom_site_adp_type
_atom_site_occupancy
_atom_site_symmetry_multiplicity
_atom_site_calc_flag
_atom_site_refinement_flags
_atom_site_disorder_assembly
_atom_site_disorder_group
Ni1A Ni -0.07464(9) 0.27728(7) 1.03276(5) 0.0310(3) Uani 1 1 d . . .
P1A P 0.53460(15) 0.54763(11) 0.57983(9) 0.0170(4) Uani 1 1 d . . .
N1A N -0.1957(6) 0.2146(5) 1.0475(4) 0.0364(19) Uani 1 1 d . . .
N2A N -0.1136(6) 0.2972(4) 1.1106(3) 0.0291(17) Uani 1 1 d . . .
N3A N 0.0386(6) 0.3504(5) 1.0132(4) 0.0325(18) Uani 1 1 d . A .
N4A N -0.0280(6) 0.2469(5) 0.9591(4) 0.0365(19) Uani 1 1 d . A .
C1A C -0.2196(8) 0.1641(7) 1.0153(5) 0.045(2) Uani 1 1 d U A .
C2A C -0.3239(9) 0.1420(7) 1.0295(5) 0.045(2) Uani 1 1 d U . .
C3A C -0.3659(8) 0.1800(7) 1.0696(5) 0.042(2) Uani 1 1 d U . .
C4A C -0.2845(7) 0.2201(6) 1.0857(5) 0.037(2) Uani 1 1 d U . .
C5A C -0.2866(7) 0.2503(5) 1.1359(4) 0.0316(18) Uani 1 1 d U . .
C6A C -0.2023(7) 0.2786(5) 1.1505(4) 0.0316(19) Uani 1 1 d U . .
C7A C -0.1926(7) 0.2944(6) 1.2079(4) 0.0328(19) Uani 1 1 d U . .
C8A C -0.0974(8) 0.3215(6) 1.2014(4) 0.036(2) Uani 1 1 d U . .
C9A C -0.0511(8) 0.3269(6) 1.1410(5) 0.036(2) Uani 1 1 d U . .
C10A C 0.0369(8) 0.3718(7) 1.1120(5) 0.046(2) Uani 1 1 d U . .
H10A H 0.0751 0.3912 1.1361 0.055 Uiso 1 1 calc R . .
C11A C 0.0711(8) 0.3893(7) 1.0505(5) 0.046(2) Uani 1 1 d U A .
C12A C 0.1444(9) 0.4515(8) 1.0173(6) 0.057(3) Uani 1 1 d U . .
C13A C 0.1552(8) 0.4526(7) 0.9571(5) 0.046(2) Uani 1 1 d U A .
C14A C 0.0944(7) 0.3863(6) 0.9553(5) 0.037(2) Uani 1 1 d U . .
C15A C 0.1010(7) 0.3521(6) 0.9074(5) 0.037(2) Uani 1 1 d U A .
C16A C 0.0503(8) 0.2806(6) 0.9120(4) 0.038(2) Uani 1 1 d U . .
C17A C 0.0683(9) 0.2281(7) 0.8722(5) 0.050(2) Uani 1 1 d U A .
C18A C 0.0014(10) 0.1658(8) 0.8953(6) 0.054(2) Uani 1 1 d U . .
C19A C -0.0610(9) 0.1799(7) 0.9477(5) 0.045(2) Uani 1 1 d U A .
C20A C -0.1508(9) 0.1407(7) 0.9731(5) 0.050(2) Uani 1 1 d U . .
H20A H -0.1671 0.0950 0.9613 0.060 Uiso 1 1 calc R A .
C21A C -0.4753(9) 0.1805(8) 1.0904(6) 0.054(3) Uani 1 1 d U . .
H21A H -0.5106 0.1713 1.0593 0.081 Uiso 1 1 calc R . .
H21B H -0.4920 0.2323 1.0971 0.081 Uiso 1 1 calc R . .
H21C H -0.4949 0.1381 1.1285 0.081 Uiso 1 1 calc R . .
C22A C -0.2691(9) 0.2813(7) 1.2649(5) 0.045(3) Uani 1 1 d U . .
H22A H -0.2381 0.2918 1.2973 0.068 Uiso 1 1 calc R . .
H22B H -0.2958 0.2260 1.2776 0.068 Uiso 1 1 calc R . .
H22C H -0.3229 0.3177 1.2567 0.068 Uiso 1 1 calc R . .
C23A C 0.2156(10) 0.5154(8) 0.9056(7) 0.066(4) Uani 1 1 d U . .
H23A H 0.2237 0.5638 0.9183 0.100 Uiso 1 1 calc R A .
H23B H 0.1816 0.5279 0.8704 0.100 Uiso 1 1 calc R . .
H23C H 0.2809 0.4953 0.8946 0.100 Uiso 1 1 calc R . .
C24A C 0.1458(11) 0.2381(9) 0.8165(6) 0.069(4) Uani 1 1 d U . .
H24A H 0.1416 0.1918 0.8008 0.104 Uiso 1 1 calc R A .
H24B H 0.2117 0.2422 0.8271 0.104 Uiso 1 1 calc R . .
H24C H 0.1349 0.2867 0.7854 0.104 Uiso 1 1 calc R . .
C25A C -0.3746(9) 0.0903(7) 0.9988(5) 0.0472(7) Uiso 1 1 d . . .
H25A H -0.4449 0.1041 0.9997 0.057 Uiso 1 1 calc R . .
H25B H -0.3425 0.1021 0.9557 0.057 Uiso 1 1 calc R . .
C26A C -0.3697(10) 0.0015(7) 1.0296(6) 0.0543(8) Uiso 1 1 d . . .
H26A H -0.3925 -0.0287 1.0035 0.065 Uiso 1 1 calc R . .
H26B H -0.2995 -0.0105 1.0320 0.065 Uiso 1 1 calc R . .
C27A C -0.4300(10) -0.0289(8) 1.0929(6) 0.0591(9) Uiso 1 1 d . . .
H27A H -0.4992 -0.0130 1.0913 0.071 Uiso 1 1 calc R . .
H27B H -0.4035 -0.0022 1.1199 0.071 Uiso 1 1 calc R . .
C28A C -0.4312(11) -0.1193(9) 1.1213(7) 0.0661(10) Uiso 1 1 d . . .
H28A H -0.3637 -0.1345 1.1285 0.079 Uiso 1 1 calc R . .
H28B H -0.4491 -0.1465 1.0920 0.079 Uiso 1 1 calc R . .
C29A C -0.5041(12) -0.1490(9) 1.1815(7) 0.0756(11) Uiso 1 1 d . . .
H29A H -0.4864 -0.1209 1.2103 0.091 Uiso 1 1 calc R . .
H29B H -0.5714 -0.1336 1.1738 0.091 Uiso 1 1 calc R . .
C30A C -0.5075(14) -0.2372(11) 1.2115(9) 0.0945(14) Uiso 1 1 d . . .
H30A H -0.5277 -0.2659 1.1843 0.142 Uiso 1 1 calc R . .
H30B H -0.5555 -0.2500 1.2496 0.142 Uiso 1 1 calc R . .
H30C H -0.4417 -0.2532 1.2204 0.142 Uiso 1 1 calc R . .
C31A C -0.0453(9) 0.3414(7) 1.2492(5) 0.0472(7) Uiso 1 1 d . . .
H31A H -0.0954 0.3557 1.2800 0.057 Uiso 1 1 calc R . .
H31B H 0.0008 0.3885 1.2294 0.057 Uiso 1 1 calc R . .
C32A C 0.0125(10) 0.2719(8) 1.2810(6) 0.0543(8) Uiso 1 1 d . . .
H32A H -0.0331 0.2240 1.2979 0.065 Uiso 1 1 calc R . .
H32B H 0.0650 0.2602 1.2502 0.065 Uiso 1 1 calc R . .
C33A C 0.0605(10) 0.2864(8) 1.3321(6) 0.0591(9) Uiso 1 1 d . . .
H33A H 0.0083 0.2967 1.3637 0.071 Uiso 1 1 calc R . .
H33B H 0.1057 0.3346 1.3157 0.071 Uiso 1 1 calc R . .
C34A C 0.1192(11) 0.2150(9) 1.3613(7) 0.0661(10) Uiso 1 1 d . . .
H34A H 0.0728 0.1677 1.3789 0.079 Uiso 1 1 calc R . .
H34B H 0.1685 0.2034 1.3290 0.079 Uiso 1 1 calc R . .
C35A C 0.1734(12) 0.2266(10) 1.4112(7) 0.0756(11) Uiso 1 1 d . . .
H35A H 0.2195 0.1829 1.4207 0.091 Uiso 1 1 calc R . .
H35B H 0.2136 0.2775 1.3952 0.091 Uiso 1 1 calc R . .
C36A C 0.1075(14) 0.2280(11) 1.4683(8) 0.0945(14) Uiso 1 1 d . . .
H36A H 0.0613 0.2710 1.4595 0.142 Uiso 1 1 calc R . .
H36B H 0.1476 0.2372 1.4972 0.142 Uiso 1 1 calc R . .
H36C H 0.0701 0.1767 1.4859 0.142 Uiso 1 1 calc R . .
C37A C 0.2049(14) 0.4894(12) 1.0568(9) 0.0472(7) Uiso 0.60 1 d P A 1
H37A H 0.1657 0.5308 1.0703 0.057 Uiso 0.60 1 calc PR A 1
H37B H 0.2157 0.4473 1.0935 0.057 Uiso 0.60 1 calc PR A 1
C38A C 0.2998(10) 0.5246(10) 1.0221(10) 0.0543(8) Uiso 0.60 1 d PD A 1
H38A H 0.2926 0.5429 0.9787 0.065 Uiso 0.60 1 calc PR A 1
H38B H 0.3478 0.4817 1.0260 0.065 Uiso 0.60 1 calc PR A 1
C39A C 0.3458(10) 0.5942(11) 1.0378(10) 0.0591(9) Uiso 0.60 1 d PD A 1
H39A H 0.3139 0.6439 1.0192 0.071 Uiso 0.60 1 calc PR A 1
H39B H 0.3323 0.5849 1.0825 0.071 Uiso 0.60 1 calc PR A 1
C40A C 0.4570(10) 0.6053(12) 1.0158(10) 0.0661(10) Uiso 0.60 1 d PD A 1
H40A H 0.4700 0.6221 0.9707 0.079 Uiso 0.60 1 calc PR A 1
H40B H 0.4877 0.5535 1.0296 0.079 Uiso 0.60 1 calc PR A 1
C41A C 0.5051(12) 0.6670(14) 1.0387(11) 0.0756(11) Uiso 0.60 1 d PD A 1
H41A H 0.4988 0.6473 1.0835 0.091 Uiso 0.60 1 calc PR A 1
H41B H 0.4695 0.7172 1.0289 0.091 Uiso 0.60 1 calc PR A 1
C42A C 0.6141(14) 0.6843(17) 1.0108(13) 0.0945(14) Uiso 0.60 1 d PD A 1
H42A H 0.6521 0.6384 1.0278 0.142 Uiso 0.60 1 calc PR A 1
H42B H 0.6385 0.7316 1.0200 0.142 Uiso 0.60 1 calc PR A 1
H42C H 0.6218 0.6941 0.9666 0.142 Uiso 0.60 1 calc PR A 1
C37B C 0.1875(12) 0.5269(16) 1.0293(12) 0.0472(7) Uiso 0.40 1 d PD A 2
H37C H 0.2553 0.5141 1.0373 0.057 Uiso 0.40 1 calc PR A 2
H37D H 0.1954 0.5690 0.9899 0.057 Uiso 0.40 1 calc PR A 2
C38B C 0.1429(14) 0.5658(17) 1.0761(12) 0.0543(8) Uiso 0.40 1 d PD A 2
H38C H 0.0938 0.5271 1.1062 0.065 Uiso 0.40 1 calc PR A 2
H38D H 0.1059 0.6115 1.0560 0.065 Uiso 0.40 1 calc PR A 2
C39B C 0.2105(16) 0.5957(17) 1.1102(10) 0.0591(9) Uiso 0.40 1 d PD A 2
H39C H 0.2230 0.5505 1.1445 0.071 Uiso 0.40 1 calc PR A 2
H39D H 0.1757 0.6358 1.1279 0.071 Uiso 0.40 1 calc PR A 2
C40B C 0.3090(16) 0.633(2) 1.0744(10) 0.0661(10) Uiso 0.40 1 d PD A 2
H40C H 0.2977 0.6739 1.0373 0.079 Uiso 0.40 1 calc PR A 2
H40D H 0.3484 0.5910 1.0613 0.079 Uiso 0.40 1 calc PR A 2
C41B C 0.3685(18) 0.671(2) 1.1100(14) 0.0756(11) Uiso 0.40 1 d PD A 2
H41C H 0.3404 0.7227 1.1118 0.091 Uiso 0.40 1 calc PR A 2
H41D H 0.3623 0.6360 1.1522 0.091 Uiso 0.40 1 calc PR A 2
C42B C 0.4777(18) 0.685(3) 1.0816(19) 0.0945(14) Uiso 0.40 1 d PD A 2
H42D H 0.5063 0.6335 1.0809 0.142 Uiso 0.40 1 calc PR A 2
H42E H 0.5127 0.7100 1.1057 0.142 Uiso 0.40 1 calc PR A 2
H42F H 0.4842 0.7198 1.0399 0.142 Uiso 0.40 1 calc PR A 2
C43A C -0.0194(18) 0.0985(14) 0.8671(14) 0.0472(7) Uiso 0.50 1 d PD A 1
H43A H -0.0918 0.0884 0.8714 0.057 Uiso 0.50 1 calc PR A 1
H43B H 0.0092 0.1140 0.8232 0.057 Uiso 0.50 1 calc PR A 1
C44A C 0.0275(15) 0.0239(13) 0.9002(10) 0.0543(8) Uiso 0.50 1 d PD A 1
H44A H 0.0145 0.0187 0.9444 0.065 Uiso 0.50 1 calc PR A 1
H44B H -0.0042 -0.0234 0.8939 0.065 Uiso 0.50 1 calc PR A 1
C45A C 0.1383(15) 0.0245(18) 0.8792(11) 0.096(3) Uani 0.50 1 d PDU A 1
H45A H 0.1655 -0.0218 0.9062 0.115 Uiso 0.50 1 calc PR A 1
H45B H 0.1695 0.0736 0.8831 0.115 Uiso 0.50 1 calc PR A 1
C46A C 0.166(2) 0.0212(14) 0.8138(11) 0.101(3) Uani 0.50 1 d PDU A 1
H46A H 0.1282 0.0613 0.7879 0.122 Uiso 0.50 1 calc PR A 1
H46B H 0.2371 0.0359 0.7996 0.122 Uiso 0.50 1 calc PR A 1
C47A C 0.144(3) -0.0599(16) 0.8061(12) 0.104(3) Uani 0.50 1 d PDU A 1
H47A H 0.0728 -0.0742 0.8199 0.125 Uiso 0.50 1 calc PR A 1
H47B H 0.1812 -0.1000 0.8325 0.125 Uiso 0.50 1 calc PR A 1
C48A C 0.173(3) -0.064(2) 0.7410(14) 0.104(5) Uani 0.50 1 d PDU A 1
H48A H 0.1163 -0.0495 0.7198 0.157 Uiso 0.50 1 calc PR A 1
H48B H 0.1916 -0.1178 0.7410 0.157 Uiso 0.50 1 calc PR A 1
H48C H 0.2290 -0.0258 0.7203 0.157 Uiso 0.50 1 calc PR A 1
C43B C 0.003(2) 0.0940(16) 0.8765(16) 0.067(5) Uani 0.50 1 d PDU A 2
H43C H 0.0235 0.1095 0.8317 0.081 Uiso 0.50 1 calc PR A 2
H43D H -0.0661 0.0716 0.8853 0.081 Uiso 0.50 1 calc PR A 2
C44B C 0.068(2) 0.0268(16) 0.9033(12) 0.085(4) Uani 0.50 1 d PDU A 2
H44C H 0.0464 0.0080 0.9480 0.102 Uiso 0.50 1 calc PR A 2
H44D H 0.1375 0.0473 0.8950 0.102 Uiso 0.50 1 calc PR A 2
C45B C 0.060(2) -0.0431(13) 0.8761(10) 0.096(3) Uani 0.50 1 d PDU A 2
H45C H 0.0940 -0.0890 0.8990 0.115 Uiso 0.50 1 calc PR A 2
H45D H -0.0103 -0.0596 0.8804 0.115 Uiso 0.50 1 calc PR A 2
C46B C 0.107(3) -0.0209(16) 0.8095(11) 0.101(3) Uani 0.50 1 d PDU A 2
H46C H 0.1784 -0.0068 0.8057 0.122 Uiso 0.50 1 calc PR A 2
H46D H 0.0757 0.0269 0.7873 0.122 Uiso 0.50 1 calc PR A 2
C47B C 0.097(3) -0.0872(17) 0.7801(12) 0.104(3) Uani 0.50 1 d PDU A 2
H47C H 0.0259 -0.0979 0.7803 0.125 Uiso 0.50 1 calc PR A 2
H47D H 0.1229 -0.1366 0.8043 0.125 Uiso 0.50 1 calc PR A 2
C48B C 0.152(3) -0.067(2) 0.7151(13) 0.104(5) Uani 0.50 1 d PDU A 2
H48D H 0.1112 -0.0340 0.6877 0.157 Uiso 0.50 1 calc PR A 2
H48E H 0.1671 -0.1159 0.7036 0.157 Uiso 0.50 1 calc PR A 2
H48F H 0.2144 -0.0366 0.7120 0.157 Uiso 0.50 1 calc PR A 2
C49A C -0.3850(7) 0.2436(5) 1.1775(4) 0.0312(18) Uani 1 1 d U . .
C50A C -0.4209(7) 0.1695(6) 1.2171(4) 0.0340(19) Uani 1 1 d U . .
H50A H -0.3819 0.1241 1.2190 0.041 Uiso 1 1 calc R . .
C51A C -0.5142(7) 0.1619(5) 1.2543(5) 0.0357(19) Uani 1 1 d U . .
C52A C -0.5676(8) 0.2296(6) 1.2514(5) 0.036(2) Uani 1 1 d U . .
H52A H -0.6303 0.2249 1.2770 0.044 Uiso 1 1 calc R . .
C53A C -0.5337(8) 0.3049(6) 1.2127(5) 0.0355(19) Uani 1 1 d U . .
C54A C -0.4406(7) 0.3109(6) 1.1756(4) 0.035(2) Uani 1 1 d U . .
H54A H -0.4152 0.3613 1.1490 0.042 Uiso 1 1 calc R . .
C55A C 0.1739(7) 0.3889(6) 0.8506(5) 0.038(2) Uani 1 1 d U . .
C56A C 0.2738(7) 0.3740(6) 0.8478(4) 0.037(2) Uani 1 1 d U A .
H56A H 0.2961 0.3406 0.8826 0.044 Uiso 1 1 calc R . .
C57A C 0.3416(7) 0.4071(6) 0.7953(4) 0.036(2) Uani 1 1 d U . .
H57A H 0.4099 0.3964 0.7942 0.043 Uiso 1 1 calc R A .
C58A C 0.3096(7) 0.4565(5) 0.7436(4) 0.0292(17) Uani 1 1 d U A .
C59A C 0.2098(7) 0.4717(6) 0.7463(5) 0.039(2) Uani 1 1 d U . .
H59A H 0.1869 0.5051 0.7118 0.047 Uiso 1 1 calc R A .
C60A C 0.1431(8) 0.4379(7) 0.7996(5) 0.042(2) Uani 1 1 d U A .
H60A H 0.0749 0.4489 0.8011 0.050 Uiso 1 1 calc R . .
C61A C -0.5517(8) 0.0781(6) 1.2953(5) 0.039(2) Uani 1 1 d U . .
C62A C -0.6554(9) 0.0808(7) 1.3337(6) 0.050(3) Uiso 1 1 d . . .
H62A H -0.6767 0.0271 1.3601 0.076 Uiso 1 1 calc R . .
H62B H -0.7035 0.0997 1.3065 0.076 Uiso 1 1 calc R . .
H62C H -0.6515 0.1173 1.3587 0.076 Uiso 1 1 calc R . .
C63A C -0.5638(9) 0.0239(7) 1.2543(6) 0.050(3) Uiso 1 1 d . . .
H63A H -0.4990 0.0184 1.2309 0.074 Uiso 1 1 calc R . .
H63B H -0.6091 0.0476 1.2263 0.074 Uiso 1 1 calc R . .
H63C H -0.5909 -0.0290 1.2796 0.074 Uiso 1 1 calc R . .
C64A C -0.4802(9) 0.0431(7) 1.3375(5) 0.048(3) Uiso 1 1 d . . .
H64A H -0.4172 0.0347 1.3136 0.071 Uiso 1 1 calc R . .
H64B H -0.5081 -0.0081 1.3653 0.071 Uiso 1 1 calc R . .
H64C H -0.4687 0.0800 1.3610 0.071 Uiso 1 1 calc R . .
C65A C -0.5985(9) 0.3769(6) 1.2109(5) 0.044(2) Uani 1 1 d U . .
C66A C -0.6959(14) 0.3605(12) 1.1902(9) 0.101(6) Uiso 1 1 d . . .
H66A H -0.7275 0.3099 1.2169 0.151 Uiso 1 1 calc R . .
H66B H -0.6815 0.3573 1.1482 0.151 Uiso 1 1 calc R . .
H66C H -0.7405 0.4039 1.1925 0.151 Uiso 1 1 calc R . .
C67A C -0.6349(13) 0.3863(11) 1.2737(8) 0.086(5) Uiso 1 1 d . . .
H67A H -0.5784 0.3995 1.2908 0.128 Uiso 1 1 calc R . .
H67B H -0.6683 0.3362 1.3002 0.128 Uiso 1 1 calc R . .
H67C H -0.6815 0.4294 1.2708 0.128 Uiso 1 1 calc R . .
C68A C -0.5509(15) 0.4536(12) 1.1695(9) 0.105(6) Uiso 1 1 d . . .
H68A H -0.5960 0.4969 1.1712 0.157 Uiso 1 1 calc R . .
H68B H -0.5363 0.4494 1.1278 0.157 Uiso 1 1 calc R . .
H68C H -0.4892 0.4650 1.1825 0.157 Uiso 1 1 calc R . .
C69A C 0.3807(7) 0.4913(5) 0.6886(4) 0.0259(17) Uani 1 1 d U . .
C70A C 0.4445(6) 0.5165(5) 0.6452(3) 0.0210(16) Uani 1 1 d U A .
C71A C 0.6440(6) 0.5119(5) 0.6103(4) 0.0264(17) Uani 1 1 d U . .
C72A C 0.7366(7) 0.5492(7) 0.5856(5) 0.041(2) Uani 1 1 d U . .
H72A H 0.7432 0.5955 0.5518 0.049 Uiso 1 1 calc R . .
C73A C 0.8211(9) 0.5194(8) 0.6099(6) 0.057(3) Uani 1 1 d U . .
H73A H 0.8842 0.5453 0.5919 0.068 Uiso 1 1 calc R . .
C74A C 0.8133(8) 0.4530(7) 0.6594(6) 0.052(3) Uani 1 1 d U . .
H74A H 0.8702 0.4341 0.6766 0.062 Uiso 1 1 calc R . .
C75A C 0.7223(8) 0.4147(7) 0.6837(5) 0.047(2) Uani 1 1 d U . .
H75A H 0.7169 0.3680 0.7172 0.056 Uiso 1 1 calc R . .
C76A C 0.6381(7) 0.4428(6) 0.6605(5) 0.037(2) Uani 1 1 d U . .
H76A H 0.5757 0.4155 0.6783 0.044 Uiso 1 1 calc R . .
C77A C 0.5410(7) 0.6562(5) 0.5690(4) 0.0277(17) Uani 1 1 d U . .
C78A C 0.6073(6) 0.7057(5) 0.5203(4) 0.0254(16) Uani 1 1 d U . .
H78A H 0.6494 0.6830 0.4932 0.030 Uiso 1 1 calc R . .
C79A C 0.6115(7) 0.7871(6) 0.5119(5) 0.0341(19) Uani 1 1 d U . .
H79A H 0.6560 0.8203 0.4785 0.041 Uiso 1 1 calc R . .
C80A C 0.5512(8) 0.8217(6) 0.5519(5) 0.037(2) Uani 1 1 d U . .
H80A H 0.5562 0.8777 0.5465 0.045 Uiso 1 1 calc R . .
C81A C 0.4841(8) 0.7735(6) 0.5994(5) 0.043(2) Uani 1 1 d U . .
H81A H 0.4412 0.7966 0.6258 0.052 Uiso 1 1 calc R . .
C82A C 0.4796(7) 0.6910(5) 0.6084(4) 0.0329(19) Uani 1 1 d U . .
H82A H 0.4344 0.6580 0.6415 0.039 Uiso 1 1 calc R . .
Ru1C Ru 0.5000 0.5000 0.5000 0.01294(19) Uani 1 2 d S . .
N1C N 0.3530(4) 0.5243(4) 0.5221(3) 0.0142(11) Uani 1 1 d U . .
N2C N 0.5190(4) 0.6136(3) 0.4394(3) 0.0126(11) Uani 1 1 d U . .
C1C C 0.2850(5) 0.4746(4) 0.5639(3) 0.0164(14) Uani 1 1 d U . .
C2C C 0.1903(6) 0.5086(5) 0.5701(4) 0.0246(16) Uani 1 1 d U . .
C3C C 0.2024(6) 0.5854(5) 0.5326(4) 0.0253(16) Uani 1 1 d U . .
C4C C 0.3066(6) 0.5975(5) 0.5023(4) 0.0208(15) Uani 1 1 d U . .
C5C C 0.3541(6) 0.6656(4) 0.4602(4) 0.0192(14) Uani 1 1 d U . .
C6C C 0.4525(6) 0.6750(4) 0.4296(3) 0.0157(13) Uani 1 1 d U . .
C7C C 0.5040(6) 0.7436(5) 0.3815(4) 0.0228(16) Uani 1 1 d U . .
C8C C 0.5976(6) 0.7221(5) 0.3652(4) 0.0204(15) Uani 1 1 d U . .
C9C C 0.6086(6) 0.6422(5) 0.4018(4) 0.0211(15) Uani 1 1 d U . .
C10C C 0.6959(6) 0.6020(4) 0.4015(3) 0.0174(14) Uani 1 1 d U . .
H10C H 0.7513 0.6306 0.3736 0.021 Uiso 1 1 calc R . .
C11C C 0.1211(6) 0.6416(6) 0.5250(5) 0.037(2) Uani 1 1 d U . .
H11A H 0.0589 0.6147 0.5493 0.056 Uiso 1 1 calc R . .
H11B H 0.1142 0.6595 0.4820 0.056 Uiso 1 1 calc R . .
H11C H 0.1364 0.6879 0.5386 0.056 Uiso 1 1 calc R . .
C12C C 0.4655(7) 0.8247(5) 0.3571(5) 0.037(2) Uani 1 1 d U . .
H12A H 0.4456 0.8486 0.3906 0.055 Uiso 1 1 calc R . .
H12B H 0.4082 0.8197 0.3378 0.055 Uiso 1 1 calc R . .
H12C H 0.5177 0.8589 0.3270 0.055 Uiso 1 1 calc R . .
C13C C 0.0973(6) 0.4647(5) 0.6062(5) 0.032(2) Uani 1 1 d U . .
H13A H 0.0489 0.5034 0.6158 0.039 Uiso 1 1 calc R . .
H13B H 0.1115 0.4295 0.6452 0.039 Uiso 1 1 calc R . .
C14C C 0.0520(8) 0.4143(7) 0.5721(6) 0.051(3) Uani 1 1 d U . .
H14A H 0.0396 0.4487 0.5330 0.076 Uiso 1 1 calc R . .
H14B H -0.0107 0.3883 0.5965 0.076 Uiso 1 1 calc R . .
H14C H 0.0979 0.3735 0.5650 0.076 Uiso 1 1 calc R . .
C15C C 0.6801(7) 0.7724(5) 0.3198(4) 0.0306(19) Uani 1 1 d U . .
H15A H 0.6509 0.8105 0.2876 0.037 Uiso 1 1 calc R . .
H15B H 0.7221 0.7372 0.3003 0.037 Uiso 1 1 calc R . .
C16C C 0.7448(9) 0.8187(7) 0.3462(6) 0.050(3) Uani 1 1 d U . .
H16A H 0.7049 0.8563 0.3633 0.074 Uiso 1 1 calc R . .
H16B H 0.7981 0.8482 0.3142 0.074 Uiso 1 1 calc R . .
H16C H 0.7737 0.7816 0.3784 0.074 Uiso 1 1 calc R . .
C17C C 0.2942(6) 0.7397(4) 0.4460(4) 0.0231(16) Uani 1 1 d U . .
C18C C 0.2427(7) 0.7565(5) 0.3977(5) 0.0331(19) Uani 1 1 d U . .
H18C H 0.2449 0.7211 0.3730 0.040 Uiso 1 1 calc R . .
C19C C 0.1867(8) 0.8257(6) 0.3845(5) 0.043(2) Uani 1 1 d U B .
C20C C 0.1848(8) 0.8731(6) 0.4235(5) 0.043(2) Uani 1 1 d U . .
H20C H 0.1476 0.9198 0.4156 0.052 Uiso 1 1 calc R . .
C21C C 0.2329(8) 0.8578(5) 0.4731(5) 0.039(2) Uani 1 1 d U . .
C22C C 0.2901(7) 0.7890(5) 0.4835(4) 0.0281(18) Uani 1 1 d U . .
H22D H 0.3257 0.7769 0.5165 0.034 Uiso 1 1 calc R . .
C23C C 0.1298(7) 0.8451(6) 0.3291(5) 0.054(3) Uani 1 1 d DU . .
C24C C 0.0509(15) 0.7808(12) 0.3413(11) 0.060(7) Uiso 0.50 1 d PD B 1
H24D H 0.0011 0.7996 0.3153 0.091 Uiso 0.50 1 calc PR B 1
H24E H 0.0192 0.7674 0.3841 0.091 Uiso 0.50 1 calc PR B 1
H24F H 0.0805 0.7333 0.3325 0.091 Uiso 0.50 1 calc PR B 1
C25C C 0.0857(18) 0.9261(11) 0.3275(13) 0.078(9) Uiso 0.50 1 d PD B 1
H25C H 0.0508 0.9431 0.2927 0.117 Uiso 0.50 1 calc PR B 1
H25D H 0.1390 0.9657 0.3236 0.117 Uiso 0.50 1 calc PR B 1
H25E H 0.0389 0.9214 0.3653 0.117 Uiso 0.50 1 calc PR B 1
C26C C 0.2062(15) 0.8508(13) 0.2736(9) 0.058(6) Uiso 0.50 1 d PD B 1
H26C H 0.2276 0.7972 0.2734 0.087 Uiso 0.50 1 calc PR B 1
H26D H 0.2634 0.8842 0.2741 0.087 Uiso 0.50 1 calc PR B 1
H26E H 0.1775 0.8747 0.2370 0.087 Uiso 0.50 1 calc PR B 1
C24D C 0.149(2) 0.7815(14) 0.2942(13) 0.096(11) Uiso 0.50 1 d PD B 2
H24G H 0.1404 0.7281 0.3232 0.144 Uiso 0.50 1 calc PR B 2
H24H H 0.2172 0.7894 0.2716 0.144 Uiso 0.50 1 calc PR B 2
H24I H 0.1024 0.7867 0.2658 0.144 Uiso 0.50 1 calc PR B 2
C25D C 0.0188(14) 0.8421(17) 0.3531(14) 0.093(11) Uiso 0.50 1 d PD B 2
H25F H -0.0179 0.8476 0.3194 0.140 Uiso 0.50 1 calc PR B 2
H25G H 0.0036 0.8859 0.3715 0.140 Uiso 0.50 1 calc PR B 2
H25H H -0.0007 0.7910 0.3837 0.140 Uiso 0.50 1 calc PR B 2
C26D C 0.164(2) 0.9267(11) 0.2861(12) 0.085(10) Uiso 0.50 1 d PD B 2
H26F H 0.1315 0.9361 0.2502 0.128 Uiso 0.50 1 calc PR B 2
H26G H 0.2358 0.9289 0.2735 0.128 Uiso 0.50 1 calc PR B 2
H26H H 0.1457 0.9679 0.3068 0.128 Uiso 0.50 1 calc PR B 2
C27C C 0.2268(9) 0.9099(6) 0.5171(5) 0.048(3) Uani 1 1 d U . .
C28C C 0.1522(13) 0.9757(10) 0.5035(8) 0.089(5) Uiso 1 1 d . . .
H28C H 0.1492 1.0066 0.5332 0.133 Uiso 1 1 calc R . .
H28D H 0.0865 0.9513 0.5064 0.133 Uiso 1 1 calc R . .
H28E H 0.1734 1.0112 0.4624 0.133 Uiso 1 1 calc R . .
C29C C 0.1924(13) 0.8576(11) 0.5824(8) 0.088(5) Uiso 1 1 d . . .
H29C H 0.2406 0.8168 0.5933 0.133 Uiso 1 1 calc R . .
H29D H 0.1276 0.8317 0.5854 0.133 Uiso 1 1 calc R . .
H29E H 0.1871 0.8910 0.6104 0.133 Uiso 1 1 calc R . .
C30C C 0.3275(11) 0.9488(9) 0.5117(7) 0.067(4) Uiso 1 1 d . . .
H30D H 0.3238 0.9824 0.5394 0.101 Uiso 1 1 calc R . .
H30E H 0.3491 0.9818 0.4698 0.101 Uiso 1 1 calc R . .
H30F H 0.3752 0.9074 0.5223 0.101 Uiso 1 1 calc R . .
C100 C 0.1431(13) 0.6666(10) 0.1696(10) 0.079(7) Uiso 0.60 1 d PD C 1
H100 H 0.1081 0.6829 0.1338 0.095 Uiso 0.60 1 calc PR C 1
Cl1 Cl 0.1523(7) 0.5630(6) 0.1882(5) 0.1196(15) Uiso 0.60 1 d PD C 1
Cl2 Cl 0.0714(7) 0.6945(6) 0.2301(5) 0.1196(15) Uiso 0.60 1 d PD C 1
Cl3 Cl 0.2589(7) 0.7177(6) 0.1492(5) 0.1196(15) Uiso 0.60 1 d PD C 1
C101 C 0.810(2) 0.7971(13) 0.9326(8) 0.068(9) Uiso 0.40 1 d PD D 2
H101 H 0.8736 0.7690 0.9321 0.081 Uiso 0.40 1 calc PR D 2
Cl4 Cl 0.8159(11) 0.8604(8) 0.9768(6) 0.1196(15) Uiso 0.40 1 d PD D 2
Cl5 Cl 0.7135(11) 0.7213(8) 0.9677(6) 0.1196(15) Uiso 0.40 1 d PD D 2
Cl6 Cl 0.7973(11) 0.8359(9) 0.8583(6) 0.1196(15) Uiso 0.40 1 d PD D 2

loop_
_atom_site_aniso_label
_atom_site_aniso_U_11
_atom_site_aniso_U_22
_atom_site_aniso_U_33
_atom_site_aniso_U_23
_atom_site_aniso_U_13
_atom_site_aniso_U_12
Ni1A 0.0293(6) 0.0329(6) 0.0223(6) -0.0007(5) 0.0079(5) -0.0074(5)
P1A 0.0167(9) 0.0127(9) 0.0203(10) -0.0039(7) -0.0007(8) -0.0006(7)
N1A 0.036(4) 0.041(5) 0.025(4) -0.002(3) 0.005(3) -0.014(4)
N2A 0.034(4) 0.025(4) 0.017(3) 0.009(3) 0.002(3) -0.005(3)
N3A 0.022(4) 0.038(4) 0.031(4) -0.003(3) 0.003(3) -0.004(3)
N4A 0.037(5) 0.037(4) 0.024(4) 0.000(3) 0.012(3) -0.013(4)
C1A 0.045(4) 0.052(4) 0.033(4) -0.012(4) 0.009(4) -0.023(4)
C2A 0.046(4) 0.050(4) 0.035(4) -0.008(4) 0.002(4) -0.021(4)
C3A 0.039(4) 0.044(4) 0.034(4) 0.000(4) -0.002(4) -0.015(4)
C4A 0.033(4) 0.035(4) 0.034(4) 0.001(3) 0.001(3) -0.007(3)
C5A 0.032(4) 0.024(3) 0.030(4) 0.000(3) 0.005(3) -0.002(3)
C6A 0.033(4) 0.026(4) 0.028(4) -0.002(3) 0.009(3) -0.004(3)
C7A 0.038(4) 0.030(4) 0.025(4) -0.005(3) 0.005(3) 0.001(3)
C8A 0.039(4) 0.035(4) 0.030(4) -0.005(3) 0.001(3) 0.008(3)
C9A 0.038(4) 0.034(4) 0.034(4) -0.009(3) -0.001(3) 0.006(3)
C10A 0.034(4) 0.054(5) 0.051(5) -0.023(4) 0.002(4) -0.005(4)
C11A 0.036(4) 0.050(4) 0.050(5) -0.021(4) 0.009(4) -0.010(4)
C12A 0.043(4) 0.059(5) 0.064(5) -0.023(4) 0.011(4) -0.011(4)
C13A 0.038(4) 0.041(4) 0.052(4) -0.013(4) 0.013(4) -0.005(4)
C14A 0.032(4) 0.032(4) 0.041(4) -0.007(3) 0.006(3) 0.000(3)
C15A 0.030(4) 0.036(4) 0.034(4) -0.002(3) 0.009(3) -0.002(3)
C16A 0.036(4) 0.044(4) 0.028(4) -0.009(3) 0.010(3) -0.006(4)
C17A 0.052(5) 0.057(5) 0.036(4) -0.016(4) 0.011(4) -0.008(4)
C18A 0.056(5) 0.056(4) 0.046(4) -0.018(4) 0.009(4) -0.010(4)
C19A 0.050(5) 0.050(4) 0.032(4) -0.014(4) 0.009(4) -0.017(4)
C20A 0.053(5) 0.054(5) 0.039(4) -0.015(4) 0.009(4) -0.020(4)
C21A 0.046(5) 0.058(6) 0.052(6) -0.007(5) -0.007(5) -0.013(5)
C22A 0.050(5) 0.053(5) 0.030(5) -0.014(4) 0.005(4) -0.001(5)
C23A 0.062(6) 0.046(6) 0.076(7) -0.013(5) 0.023(5) -0.004(5)
C24A 0.073(7) 0.072(7) 0.057(6) -0.027(5) 0.023(5) -0.013(6)
C45A 0.099(5) 0.095(5) 0.092(5) -0.025(4) -0.017(4) 0.006(4)
C46A 0.104(5) 0.100(5) 0.101(4) -0.028(4) -0.019(4) 0.007(4)
C47A 0.106(5) 0.102(5) 0.105(5) -0.027(4) -0.020(4) 0.007(4)
C48A 0.106(7) 0.103(7) 0.105(7) -0.031(5) -0.016(6) 0.007(6)
C43B 0.070(7) 0.071(7) 0.061(7) -0.023(6) -0.002(6) 0.000(6)
C44B 0.087(6) 0.087(6) 0.081(6) -0.025(5) -0.013(5) 0.005(6)
C45B 0.099(5) 0.095(5) 0.092(5) -0.025(4) -0.017(4) 0.006(4)
C46B 0.104(5) 0.100(5) 0.101(4) -0.028(4) -0.019(4) 0.007(4)
C47B 0.106(5) 0.102(5) 0.105(5) -0.027(4) -0.020(4) 0.007(4)
C48B 0.106(7) 0.103(7) 0.105(7) -0.031(5) -0.016(6) 0.007(6)
C49A 0.031(4) 0.027(3) 0.029(4) -0.003(3) 0.003(3) -0.004(3)
C50A 0.036(4) 0.026(4) 0.035(4) -0.007(3) 0.008(3) -0.002(3)
C51A 0.037(4) 0.024(3) 0.037(4) -0.005(3) 0.013(3) -0.005(3)
C52A 0.036(4) 0.028(4) 0.040(4) -0.010(3) 0.009(3) -0.002(3)
C53A 0.040(4) 0.028(3) 0.035(4) -0.007(3) 0.001(3) -0.001(3)
C54A 0.038(4) 0.027(4) 0.034(4) -0.001(3) 0.002(3) -0.003(3)
C55A 0.032(4) 0.039(4) 0.033(4) -0.002(3) 0.009(3) -0.001(3)
C56A 0.035(4) 0.038(4) 0.029(4) 0.001(3) 0.005(3) 0.004(3)
C57A 0.032(4) 0.036(4) 0.030(4) 0.000(3) 0.006(3) 0.002(3)
C58A 0.029(3) 0.029(3) 0.025(3) -0.005(3) 0.005(3) -0.001(3)
C59A 0.031(4) 0.042(4) 0.033(4) 0.004(3) 0.001(3) 0.002(4)
C60A 0.029(4) 0.047(4) 0.039(4) 0.000(4) 0.006(3) 0.000(4)
C61A 0.041(4) 0.024(4) 0.043(5) -0.008(4) 0.017(4) -0.006(4)
C65A 0.049(5) 0.037(4) 0.043(5) -0.010(4) -0.003(4) 0.002(4)
C69A 0.029(4) 0.022(3) 0.027(4) -0.006(3) -0.004(3) 0.003(3)
C70A 0.032(4) 0.021(3) 0.008(3) 0.001(3) -0.008(3) 0.001(3)
C71A 0.026(3) 0.028(4) 0.025(4) -0.004(3) -0.009(3) 0.003(3)
C72A 0.025(4) 0.044(4) 0.043(4) 0.006(4) -0.005(3) 0.002(3)
C73A 0.037(4) 0.059(5) 0.064(5) 0.001(4) -0.010(4) 0.006(4)
C74A 0.037(4) 0.056(5) 0.059(5) -0.004(4) -0.020(4) 0.016(4)
C75A 0.041(4) 0.046(4) 0.048(5) -0.002(4) -0.012(4) 0.013(4)
C76A 0.031(4) 0.036(4) 0.039(4) 0.000(3) -0.009(3) 0.001(3)
C77A 0.025(3) 0.022(3) 0.034(4) -0.007(3) 0.000(3) 0.000(3)
C78A 0.026(3) 0.020(3) 0.028(4) -0.006(3) 0.000(3) -0.011(3)
C79A 0.036(4) 0.027(4) 0.035(4) -0.002(3) -0.004(3) -0.005(3)
C80A 0.046(4) 0.021(3) 0.044(4) -0.010(3) -0.004(4) -0.001(3)
C81A 0.049(4) 0.029(4) 0.050(4) -0.014(4) 0.003(4) 0.000(4)
C82A 0.035(4) 0.024(4) 0.034(4) -0.003(3) 0.002(3) 0.002(3)
Ru1C 0.0128(4) 0.0062(4) 0.0166(4) 0.0005(3) 0.0002(3) 0.0004(3)
N1C 0.0151(14) 0.0140(14) 0.0129(14) -0.0035(9) -0.0011(9) 0.0024(9)
N2C 0.0132(14) 0.0124(14) 0.0136(14) -0.0057(9) -0.0025(9) -0.0015(9)
C1C 0.010(3) 0.016(3) 0.018(3) -0.002(3) 0.006(2) -0.002(2)
C2C 0.019(3) 0.021(3) 0.030(3) -0.002(3) 0.000(3) -0.003(3)
C3C 0.021(3) 0.024(3) 0.030(4) -0.006(3) -0.003(3) -0.002(3)
C4C 0.016(3) 0.021(3) 0.025(3) -0.006(3) -0.003(3) 0.000(3)
C5C 0.016(3) 0.013(3) 0.024(3) 0.003(2) -0.002(3) -0.001(2)
C6C 0.023(3) 0.007(3) 0.018(3) -0.004(2) -0.004(3) 0.001(2)
C7C 0.026(3) 0.016(3) 0.020(3) 0.005(3) -0.002(3) -0.003(3)
C8C 0.022(3) 0.016(3) 0.022(3) -0.002(3) -0.003(3) 0.002(3)
C9C 0.018(3) 0.020(3) 0.018(3) 0.006(3) -0.001(3) 0.003(3)
C10C 0.019(3) 0.014(3) 0.018(3) -0.004(3) 0.001(3) -0.004(3)
C11C 0.016(4) 0.033(4) 0.054(5) -0.004(4) 0.005(4) 0.001(3)
C12C 0.033(4) 0.022(4) 0.044(5) 0.002(4) 0.006(4) 0.001(4)
C13C 0.016(3) 0.027(4) 0.044(4) -0.001(3) 0.008(3) 0.000(3)
C14C 0.036(5) 0.049(5) 0.061(6) -0.013(5) 0.002(5) -0.010(4)
C15C 0.030(4) 0.022(4) 0.030(4) 0.004(3) 0.004(3) -0.001(3)
C16C 0.044(5) 0.044(5) 0.051(6) -0.004(4) 0.003(5) -0.017(4)
C17C 0.020(3) 0.009(3) 0.031(3) 0.005(3) 0.001(3) 0.004(3)
C18C 0.026(4) 0.023(3) 0.042(4) 0.004(3) -0.004(3) 0.007(3)
C19C 0.032(4) 0.033(4) 0.052(4) 0.008(3) -0.006(3) 0.010(3)
C20C 0.035(4) 0.028(4) 0.051(5) 0.009(4) 0.004(4) 0.013(3)
C21C 0.038(4) 0.020(3) 0.044(4) 0.003(3) 0.012(3) 0.004(3)
C22C 0.028(4) 0.013(3) 0.032(4) 0.004(3) 0.007(3) 0.000(3)
C23C 0.044(5) 0.045(5) 0.063(6) 0.007(4) -0.014(4) 0.013(4)
C27C 0.056(5) 0.025(4) 0.051(5) -0.005(4) 0.012(4) 0.008(4)

loop_
_atom_type_symbol
_atom_type_description
_atom_type_scat_dispersion_real
_atom_type_scat_dispersion_imag
_atom_type_scat_source
C C 0.0033 0.0016 'International Tables Vol C Tables 4.2.6.8 and 6.1.1.4'
H H 0.0000 0.0000 'International Tables Vol C Tables 4.2.6.8 and 6.1.1.4'
N N 0.0061 0.0033 'International Tables Vol C Tables 4.2.6.8 and 6.1.1.4'
P P 0.1023 0.0942 'International Tables Vol C Tables 4.2.6.8 and 6.1.1.4'
Ni Ni 0.3393 1.1124 'International Tables Vol C Tables 4.2.6.8 and 6.1.1.4'
Ru Ru -1.2594 0.8363 'International Tables Vol C Tables 4.2.6.8 and 6.1.1.4'
Cl Cl 0.1484 0.1585 'International Tables Vol C Tables 4.2.6.8 and 6.1.1.4'

loop_
_geom_angle_atom_site_label_1
_geom_angle_atom_site_label_2
_geom_angle_atom_site_label_3
_geom_angle
_geom_angle_site_symmetry_1
_geom_angle_site_symmetry_3
_geom_angle_publ_flag
N1A Ni1A N3A 173.3(4) . . ?
N1A Ni1A N2A 88.6(3) . . ?
N3A Ni1A N2A 91.7(3) . . ?
N1A Ni1A N4A 91.5(4) . . ?
N3A Ni1A N4A 88.9(3) . . ?
N2A Ni1A N4A 173.6(3) . . ?
C70A P1A C71A 100.6(4) . . ?
C70A P1A C77A 101.0(4) . . ?
C71A P1A C77A 105.1(4) . . ?
C70A P1A Ru1C 112.9(3) . . ?
C71A P1A Ru1C 116.1(3) . . ?
C77A P1A Ru1C 118.8(3) . . ?
C1A N1A C4A 104.6(8) . . ?
C1A N1A Ni1A 126.8(7) . . ?
C4A N1A Ni1A 127.8(7) . . ?
C6A N2A C9A 105.0(8) . . ?
C6A N2A Ni1A 129.8(7) . . ?
C9A N2A Ni1A 124.9(6) . . ?
C11A N3A C14A 104.8(8) . . ?
C11A N3A Ni1A 126.8(7) . . ?
C14A N3A Ni1A 127.4(7) . . ?
C19A N4A C16A 106.4(8) . . ?
C19A N4A Ni1A 124.0(6) . . ?
C16A N4A Ni1A 129.2(7) . . ?
N1A C1A C20A 123.2(10) . . ?
N1A C1A C2A 111.3(10) . . ?
C20A C1A C2A 125.4(11) . . ?
C3A C2A C1A 107.5(10) . . ?
C3A C2A C25A 128.2(11) . . ?
C1A C2A C25A 124.1(10) . . ?
C2A C3A C4A 106.4(10) . . ?
C2A C3A C21A 124.2(11) . . ?
C4A C3A C21A 129.3(11) . . ?
N1A C4A C5A 122.1(9) . . ?
N1A C4A C3A 109.5(9) . . ?
C5A C4A C3A 127.8(9) . . ?
C6A C5A C4A 122.7(9) . . ?
C6A C5A C49A 120.5(9) . . ?
C4A C5A C49A 116.5(9) . . ?
N2A C6A C5A 123.1(9) . . ?
N2A C6A C7A 110.1(8) . . ?
C5A C6A C7A 126.8(8) . . ?
C8A C7A C6A 106.0(8) . . ?
C8A C7A C22A 125.2(10) . . ?
C6A C7A C22A 128.7(9) . . ?
C7A C8A C9A 107.6(9) . . ?
C7A C8A C31A 128.0(9) . . ?
C9A C8A C31A 124.4(10) . . ?
N2A C9A C10A 123.4(9) . . ?
N2A C9A C8A 111.1(9) . . ?
C10A C9A C8A 124.1(10) . . ?
C11A C10A C9A 123.6(11) . . ?
N3A C11A C10A 124.2(10) . . ?
N3A C11A C12A 111.5(10) . . ?
C10A C11A C12A 124.3(11) . . ?
C13A C12A C11A 106.9(11) . . ?
C13A C12A C37B 115.2(14) . . ?
C11A C12A C37B 135.1(13) . . ?
C13A C12A C37A 135.4(12) . . ?
C11A C12A C37A 116.5(13) . . ?
C37B C12A C37A 31.0(11) . . ?
C12A C13A C14A 106.1(10) . . ?
C12A C13A C23A 124.3(12) . . ?
C14A C13A C23A 129.5(11) . . ?
C15A C14A N3A 122.8(9) . . ?
C15A C14A C13A 126.0(9) . . ?
N3A C14A C13A 110.3(9) . . ?
C14A C15A C16A 123.0(9) . . ?
C14A C15A C55A 118.5(9) . . ?
C16A C15A C55A 118.2(9) . . ?
N4A C16A C15A 122.7(9) . . ?
N4A C16A C17A 108.7(9) . . ?
C15A C16A C17A 128.6(9) . . ?
C18A C17A C16A 107.0(10) . . ?
C18A C17A C24A 124.6(12) . . ?
C16A C17A C24A 128.4(11) . . ?
C17A C18A C43B 125.3(18) . . ?
C17A C18A C19A 107.2(11) . . ?
C43B C18A C19A 126.8(18) . . ?
C17A C18A C43A 128.0(15) . . ?
C43B C18A C43A 14.9(14) . . ?
C19A C18A C43A 124.0(14) . . ?
N4A C19A C20A 125.1(10) . . ?
N4A C19A C18A 110.4(9) . . ?
C20A C19A C18A 123.1(11) . . ?
C19A C20A C1A 123.5(11) . . ?
C26A C25A C2A 112.3(10) . . ?
C27A C26A C25A 115.7(11) . . ?
C26A C27A C28A 115.2(11) . . ?
C27A C28A C29A 113.5(12) . . ?
C30A C29A C28A 115.7(14) . . ?
C8A C31A C32A 112.4(10) . . ?
C33A C32A C31A 114.7(11) . . ?
C32A C33A C34A 112.1(11) . . ?
C35A C34A C33A 115.2(12) . . ?
C36A C35A C34A 114.5(14) . . ?
C38A C37A C12A 111.3(15) . . ?
C37A C38A C39A 118.6(14) . . ?
C40A C39A C38A 112.7(9) . . ?
C39A C40A C41A 112.8(9) . . ?
C40A C41A C42A 112.2(9) . . ?
C38B C37B C12A 126.1(16) . . ?
C37B C38B C39B 118.0(10) . . ?
C38B C39B C40B 116.4(10) . . ?
C39B C40B C41B 113.3(10) . . ?
C42B C41B C40B 112.3(10) . . ?
C44A C43A C18A 107.9(19) . . ?
C45A C44A C43A 113.1(10) . . ?
C44A C45A C46A 113.1(10) . . ?
C47A C46A C45A 113.2(10) . . ?
C46A C47A C48A 113.3(10) . . ?
C18A C43B C44B 120(2) . . ?
C43B C44B C45B 111.1(10) . . ?
C46B C45B C44B 111.6(10) . . ?
C45B C46B C47B 113.3(10) . . ?
C46B C47B C48B 112.4(10) . . ?
C54A C49A C50A 120.2(8) . . ?
C54A C49A C5A 120.0(8) . . ?
C50A C49A C5A 119.8(8) . . ?
C49A C50A C51A 120.3(9) . . ?
C52A C51A C50A 118.1(8) . . ?
C52A C51A C61A 123.8(8) . . ?
C50A C51A C61A 118.0(8) . . ?
C51A C52A C53A 123.2(9) . . ?
C52A C53A C54A 117.6(9) . . ?
C52A C53A C65A 120.1(9) . . ?
C54A C53A C65A 122.2(9) . . ?
C49A C54A C53A 120.5(9) . . ?
C60A C55A C56A 118.4(9) . . ?
C60A C55A C15A 120.9(9) . . ?
C56A C55A C15A 120.7(9) . . ?
C55A C56A C57A 121.1(9) . . ?
C56A C57A C58A 120.0(9) . . ?
C59A C58A C57A 119.0(8) . . ?
C59A C58A C69A 121.0(8) . . ?
C57A C58A C69A 120.0(8) . . ?
C58A C59A C60A 119.9(9) . . ?
C55A C60A C59A 121.5(10) . . ?
C64A C61A C51A 111.0(9) . . ?
C64A C61A C63A 109.9(9) . . ?
C51A C61A C63A 108.4(9) . . ?
C64A C61A C62A 109.1(9) . . ?
C51A C61A C62A 111.2(8) . . ?
C63A C61A C62A 107.2(9) . . ?
C68A C65A C67A 110.0(13) . . ?
C68A C65A C53A 114.0(11) . . ?
C67A C65A C53A 112.3(10) . . ?
C68A C65A C66A 108.7(13) . . ?
C67A C65A C66A 102.3(12) . . ?
C53A C65A C66A 108.7(11) . . ?
C70A C69A C58A 175.1(9) . . ?
C69A C70A P1A 175.7(8) . . ?
C72A C71A C76A 117.4(8) . . ?
C72A C71A P1A 122.1(7) . . ?
C76A C71A P1A 120.5(7) . . ?
C71A C72A C73A 120.9(10) . . ?
C74A C73A C72A 120.7(11) . . ?
C75A C74A C73A 119.1(10) . . ?
C74A C75A C76A 121.2(10) . . ?
C75A C76A C71A 120.7(10) . . ?
C82A C77A C78A 119.0(8) . . ?
C82A C77A P1A 121.0(7) . . ?
C78A C77A P1A 120.0(7) . . ?
C79A C78A C77A 120.0(9) . . ?
C78A C79A C80A 120.9(9) . . ?
C81A C80A C79A 119.4(9) . . ?
C80A C81A C82A 120.0(10) . . ?
C81A C82A C77A 120.7(9) . . ?
N1C Ru1C N1C 180.000(1) . 2_666 ?
N1C Ru1C N2C 92.6(2) . 2_666 ?
N1C Ru1C N2C 87.4(2) 2_666 2_666 ?
N1C Ru1C N2C 87.4(2) . . ?
N1C Ru1C N2C 92.6(2) 2_666 . ?
N2C Ru1C N2C 180.0(4) 2_666 . ?
N1C Ru1C P1A 88.63(18) . . ?
N1C Ru1C P1A 91.37(18) 2_666 . ?
N2C Ru1C P1A 88.00(17) 2_666 . ?
N2C Ru1C P1A 92.00(17) . . ?
N1C Ru1C P1A 91.37(18) . 2_666 ?
N1C Ru1C P1A 88.63(18) 2_666 2_666 ?
N2C Ru1C P1A 92.00(17) 2_666 2_666 ?
N2C Ru1C P1A 88.00(17) . 2_666 ?
P1A Ru1C P1A 180.00(8) . 2_666 ?
C1C N1C C4C 106.4(6) . . ?
C1C N1C Ru1C 125.2(5) . . ?
C4C N1C Ru1C 128.0(5) . . ?
C9C N2C C6C 107.7(6) . . ?
C9C N2C Ru1C 122.3(5) . . ?
C6C N2C Ru1C 129.9(5) . . ?
N1C C1C C10C 124.3(7) . 2_666 ?
N1C C1C C2C 112.5(7) . . ?
C10C C1C C2C 123.2(7) 2_666 . ?
C3C C2C C1C 106.4(7) . . ?
C3C C2C C13C 128.4(8) . . ?
C1C C2C C13C 125.1(7) . . ?
C2C C3C C4C 107.2(7) . . ?
C2C C3C C11C 123.9(8) . . ?
C4C C3C C11C 128.9(8) . . ?
C5C C4C N1C 124.1(7) . . ?
C5C C4C C3C 128.5(7) . . ?
N1C C4C C3C 107.3(7) . . ?
C4C C5C C6C 127.8(7) . . ?
C4C C5C C17C 117.1(7) . . ?
C6C C5C C17C 115.1(6) . . ?
N2C C6C C5C 122.4(6) . . ?
N2C C6C C7C 107.7(6) . . ?
C5C C6C C7C 129.8(7) . . ?
C8C C7C C6C 107.1(7) . . ?
C8C C7C C12C 124.8(7) . . ?
C6C C7C C12C 127.9(8) . . ?
C7C C8C C9C 108.5(7) . . ?
C7C C8C C15C 127.6(7) . . ?
C9C C8C C15C 123.8(7) . . ?
C10C C9C N2C 125.7(7) . . ?
C10C C9C C8C 125.3(7) . . ?
N2C C9C C8C 108.9(6) . . ?
C9C C10C C1C 129.8(7) . 2_666 ?
C2C C13C C14C 111.9(8) . . ?
C8C C15C C16C 114.4(8) . . ?
C22C C17C C18C 120.6(8) . . ?
C22C C17C C5C 118.3(8) . . ?
C18C C17C C5C 121.1(8) . . ?
C17C C18C C19C 121.1(10) . . ?
C20C C19C C18C 116.1(10) . . ?
C20C C19C C23C 123.0(9) . . ?
C18C C19C C23C 120.9(10) . . ?
C21C C20C C19C 124.9(9) . . ?
C20C C21C C22C 116.9(10) . . ?
C20C C21C C27C 124.0(9) . . ?
C22C C21C C27C 119.1(10) . . ?
C17C C22C C21C 120.4(9) . . ?
C24C C23C C26C 114.3(9) . . ?
C24C C23C C26D 141.0(16) . . ?
C26C C23C C26D 60.8(12) . . ?
C24C C23C C25D 48.4(11) . . ?
C26C C23C C25D 144.3(16) . . ?
C26D C23C C25D 110.5(9) . . ?
C24C C23C C25C 111.6(8) . . ?
C26C C23C C25C 111.1(8) . . ?
C26D C23C C25C 51.1(12) . . ?
C25D C23C C25C 64.8(12) . . ?
C24C C23C C24D 62.9(12) . . ?
C26C C23C C24D 53.1(11) . . ?
C26D C23C C24D 109.0(9) . . ?
C25D C23C C24D 108.0(9) . . ?
C25C C23C C24D 144.6(17) . . ?
C24C C23C C19C 107.8(12) . . ?
C26C C23C C19C 106.4(12) . . ?
C26D C23C C19C 110.5(14) . . ?
C25D C23C C19C 108.8(14) . . ?
C25C C23C C19C 105.0(14) . . ?
C24D C23C C19C 109.9(14) . . ?
C30C C27C C29C 110.0(12) . . ?
C30C C27C C21C 109.2(10) . . ?
C29C C27C C21C 109.4(10) . . ?
C30C C27C C28C 108.6(11) . . ?
C29C C27C C28C 107.5(12) . . ?
C21C C27C C28C 112.0(12) . . ?
Cl1 C100 Cl3 112.5(11) . . ?
Cl1 C100 Cl2 110.6(11) . . ?
Cl3 C100 Cl2 110.2(11) . . ?
Cl6 C101 Cl4 119.1(14) . . ?
Cl6 C101 Cl5 107.9(12) . . ?
Cl4 C101 Cl5 110.4(13) . . ?

loop_
_geom_bond_atom_site_label_1
_geom_bond_atom_site_label_2
_geom_bond_distance
_geom_bond_site_symmetry_2
_geom_bond_publ_flag
Ni1A N1A 1.915(8) . ?
Ni1A N3A 1.920(8) . ?
Ni1A N2A 1.924(8) . ?
Ni1A N4A 1.939(8) . ?
P1A C70A 1.746(8) . ?
P1A C71A 1.797(9) . ?
P1A C77A 1.840(9) . ?
P1A Ru1C 2.343(2) . ?
N1A C1A 1.373(13) . ?
N1A C4A 1.401(12) . ?
N2A C6A 1.379(11) . ?
N2A C9A 1.379(13) . ?
N3A C11A 1.364(14) . ?
N3A C14A 1.406(12) . ?
N4A C19A 1.360(14) . ?
N4A C16A 1.397(11) . ?
C1A C20A 1.392(15) . ?
C1A C2A 1.439(15) . ?
C2A C3A 1.343(16) . ?
C2A C25A 1.523(16) . ?
C3A C4A 1.467(15) . ?
C3A C21A 1.497(16) . ?
C4A C5A 1.402(14) . ?
C5A C6A 1.383(14) . ?
C5A C49A 1.507(13) . ?
C6A C7A 1.459(14) . ?
C7A C8A 1.356(14) . ?
C7A C22A 1.509(13) . ?
C8A C9A 1.417(14) . ?
C8A C31A 1.527(16) . ?
C9A C10A 1.401(15) . ?
C10A C11A 1.375(16) . ?
C11A C12A 1.435(16) . ?
C12A C13A 1.374(17) . ?
C12A C37B 1.55(2) . ?
C12A C37A 1.60(2) . ?
C13A C14A 1.440(15) . ?
C13A C23A 1.504(16) . ?
C14A C15A 1.391(15) . ?
C15A C16A 1.397(14) . ?
C15A C55A 1.499(13) . ?
C16A C17A 1.465(15) . ?
C17A C18A 1.351(17) . ?
C17A C24A 1.501(16) . ?
C18A C43B 1.43(3) . ?
C18A C19A 1.448(15) . ?
C18A C43A 1.54(3) . ?
C19A C20A 1.365(15) . ?
C25A C26A 1.522(16) . ?
C26A C27A 1.514(18) . ?
C27A C28A 1.530(18) . ?
C28A C29A 1.54(2) . ?
C29A C30A 1.50(2) . ?
C31A C32A 1.528(16) . ?
C32A C33A 1.526(18) . ?
C33A C34A 1.538(18) . ?
C34A C35A 1.53(2) . ?
C35A C36A 1.48(2) . ?
C37A C38A 1.45(3) . ?
C38A C39A 1.524(10) . ?
C39A C40A 1.519(11) . ?
C40A C41A 1.520(11) . ?
C41A C42A 1.521(11) . ?
C37B C38B 1.486(11) . ?
C38B C39B 1.491(10) . ?
C39B C40B 1.504(11) . ?
C40B C41B 1.523(11) . ?
C41B C42B 1.522(11) . ?
C43A C44A 1.517(11) . ?
C44A C45A 1.514(11) . ?
C45A C46A 1.520(11) . ?
C46A C47A 1.509(11) . ?
C47A C48A 1.516(11) . ?
C43B C44B 1.523(11) . ?
C44B C45B 1.531(11) . ?
C45B C46B 1.514(11) . ?
C46B C47B 1.515(11) . ?
C47B C48B 1.517(11) . ?
C49A C54A 1.393(13) . ?
C49A C50A 1.397(12) . ?
C50A C51A 1.404(13) . ?
C51A C52A 1.381(13) . ?
C51A C61A 1.540(13) . ?
C52A C53A 1.399(13) . ?
C53A C54A 1.403(14) . ?
C53A C65A 1.531(14) . ?
C55A C60A 1.382(14) . ?
C55A C56A 1.386(14) . ?
C56A C57A 1.387(13) . ?
C57A C58A 1.404(13) . ?
C58A C59A 1.386(13) . ?
C58A C69A 1.453(12) . ?
C59A C60A 1.393(13) . ?
C61A C64A 1.507(16) . ?
C61A C63A 1.543(15) . ?
C61A C62A 1.556(15) . ?
C65A C68A 1.49(2) . ?
C65A C67A 1.516(19) . ?
C65A C66A 1.54(2) . ?
C69A C70A 1.199(12) . ?
C71A C72A 1.383(13) . ?
C71A C76A 1.417(12) . ?
C72A C73A 1.406(15) . ?
C73A C74A 1.376(16) . ?
C74A C75A 1.370(16) . ?
C75A C76A 1.385(14) . ?
C77A C82A 1.401(12) . ?
C77A C78A 1.404(12) . ?
C78A C79A 1.379(12) . ?
C79A C80A 1.403(14) . ?
C80A C81A 1.385(14) . ?
C81A C82A 1.397(13) . ?
Ru1C N1C 2.067(6) . ?
Ru1C N1C 2.067(6) 2_666 ?
Ru1C N2C 2.075(6) 2_666 ?
Ru1C N2C 2.075(6) . ?
Ru1C P1A 2.343(2) 2_666 ?
N1C C1C 1.341(9) . ?
N1C C4C 1.419(10) . ?
N2C C9C 1.387(10) . ?
N2C C6C 1.398(9) . ?
C1C C10C 1.404(10) 2_666 ?
C1C C2C 1.427(11) . ?
C2C C3C 1.375(11) . ?
C2C C13C 1.485(11) . ?
C3C C4C 1.472(11) . ?
C3C C11C 1.482(12) . ?
C4C C5C 1.391(11) . ?
C5C C6C 1.403(11) . ?
C5C C17C 1.517(10) . ?
C6C C7C 1.475(10) . ?
C7C C8C 1.357(11) . ?
C7C C12C 1.501(11) . ?
C8C C9C 1.440(10) . ?
C8C C15C 1.501(11) . ?
C9C C10C 1.385(11) . ?
C10C C1C 1.404(10) 2_666 ?
C13C C14C 1.528(15) . ?
C15C C16C 1.506(15) . ?
C17C C22C 1.379(13) . ?
C17C C18C 1.385(13) . ?
C18C C19C 1.416(12) . ?
C19C C20C 1.384(17) . ?
C19C C23C 1.568(15) . ?
C20C C21C 1.380(16) . ?
C21C C22C 1.417(12) . ?
C21C C27C 1.538(16) . ?
C23C C24C 1.493(14) . ?
C23C C26C 1.502(14) . ?
C23C C26D 1.516(14) . ?
C23C C25D 1.526(15) . ?
C23C C25C 1.529(14) . ?
C23C C24D 1.545(15) . ?
C27C C30C 1.507(18) . ?
C27C C29C 1.53(2) . ?
C27C C28C 1.537(19) . ?
C100 Cl1 1.746(16) . ?
C100 Cl3 1.748(16) . ?
C100 Cl2 1.760(17) . ?
C101 Cl6 1.706(18) . ?
C101 Cl4 1.713(18) . ?
C101 Cl5 1.791(18) . ?

loop_
_geom_torsion_atom_site_label_1
_geom_torsion_atom_site_label_2
_geom_torsion_atom_site_label_3
_geom_torsion_atom_site_label_4
_geom_torsion
_geom_torsion_site_symmetry_1
_geom_torsion_site_symmetry_2
_geom_torsion_site_symmetry_3
_geom_torsion_site_symmetry_4
_geom_torsion_publ_flag
N2A Ni1A N1A C1A -167.6(10) . . . . ?
N4A Ni1A N1A C1A 6.0(10) . . . . ?
N2A Ni1A N1A C4A 24.6(9) . . . . ?
N4A Ni1A N1A C4A -161.9(9) . . . . ?
N1A Ni1A N2A C6A -7.7(8) . . . . ?
N3A Ni1A N2A C6A 165.6(8) . . . . ?
N1A Ni1A N2A C9A 164.8(8) . . . . ?
N3A Ni1A N2A C9A -21.9(8) . . . . ?
N2A Ni1A N3A C11A 5.6(9) . . . . ?
N4A Ni1A N3A C11A -168.0(9) . . . . ?
N2A Ni1A N3A C14A -161.9(8) . . . . ?
N4A Ni1A N3A C14A 24.5(8) . . . . ?
N1A Ni1A N4A C19A -22.8(10) . . . . ?
N3A Ni1A N4A C19A 163.9(9) . . . . ?
N1A Ni1A N4A C16A 165.6(9) . . . . ?
N3A Ni1A N4A C16A -7.8(9) . . . . ?
C4A N1A C1A C20A -178.1(11) . . . . ?
Ni1A N1A C1A C20A 11.8(17) . . . . ?
C4A N1A C1A C2A 4.0(12) . . . . ?
Ni1A N1A C1A C2A -166.1(8) . . . . ?
N1A C1A C2A C3A 1.3(14) . . . . ?
C20A C1A C2A C3A -176.5(12) . . . . ?
N1A C1A C2A C25A 176.6(10) . . . . ?
C20A C1A C2A C25A -1(2) . . . . ?
C1A C2A C3A C4A -5.9(13) . . . . ?
C25A C2A C3A C4A 179.2(11) . . . . ?
C1A C2A C3A C21A 172.6(11) . . . . ?
C25A C2A C3A C21A -2.4(19) . . . . ?
C1A N1A C4A C5A 164.4(10) . . . . ?
Ni1A N1A C4A C5A -25.6(14) . . . . ?
C1A N1A C4A C3A -7.6(11) . . . . ?
Ni1A N1A C4A C3A 162.4(7) . . . . ?
C2A C3A C4A N1A 8.6(12) . . . . ?
C21A C3A C4A N1A -169.7(11) . . . . ?
C2A C3A C4A C5A -162.7(10) . . . . ?
C21A C3A C4A C5A 19.0(18) . . . . ?
N1A C4A C5A C6A 1.6(15) . . . . ?
C3A C4A C5A C6A 172.0(10) . . . . ?
N1A C4A C5A C49A -172.7(8) . . . . ?
C3A C4A C5A C49A -2.3(15) . . . . ?
C9A N2A C6A C5A 176.7(9) . . . . ?
Ni1A N2A C6A C5A -9.6(13) . . . . ?
C9A N2A C6A C7A -2.3(10) . . . . ?
Ni1A N2A C6A C7A 171.4(6) . . . . ?
C4A C5A C6A N2A 15.7(14) . . . . ?
C49A C5A C6A N2A -170.2(8) . . . . ?
C4A C5A C6A C7A -165.4(9) . . . . ?
C49A C5A C6A C7A 8.7(14) . . . . ?
N2A C6A C7A C8A -0.7(11) . . . . ?
C5A C6A C7A C8A -179.7(9) . . . . ?
N2A C6A C7A C22A -178.5(9) . . . . ?
C5A C6A C7A C22A 2.6(16) . . . . ?
C6A C7A C8A C9A 3.3(11) . . . . ?
C22A C7A C8A C9A -178.8(9) . . . . ?
C6A C7A C8A C31A -175.2(10) . . . . ?
C22A C7A C8A C31A 2.6(17) . . . . ?
C6A N2A C9A C10A -162.7(10) . . . . ?
Ni1A N2A C9A C10A 23.2(13) . . . . ?
C6A N2A C9A C8A 4.4(10) . . . . ?
Ni1A N2A C9A C8A -169.6(6) . . . . ?
C7A C8A C9A N2A -5.0(11) . . . . ?
C31A C8A C9A N2A 173.6(9) . . . . ?
C7A C8A C9A C10A 162.0(10) . . . . ?
C31A C8A C9A C10A -19.4(16) . . . . ?
N2A C9A C10A C11A -1.5(17) . . . . ?
C8A C9A C10A C11A -167.0(11) . . . . ?
C14A N3A C11A C10A -178.8(11) . . . . ?
Ni1A N3A C11A C10A 11.5(17) . . . . ?
C14A N3A C11A C12A 2.0(13) . . . . ?
Ni1A N3A C11A C12A -167.7(8) . . . . ?
C9A C10A C11A N3A -16.7(19) . . . . ?
C9A C10A C11A C12A 162.5(12) . . . . ?
N3A C11A C12A C13A 1.9(15) . . . . ?
C10A C11A C12A C13A -177.3(12) . . . . ?
N3A C11A C12A C37B 161.3(18) . . . . ?
C10A C11A C12A C37B -18(3) . . . . ?
N3A C11A C12A C37A -167.5(12) . . . . ?
C10A C11A C12A C37A 13(2) . . . . ?
C11A C12A C13A C14A -4.9(14) . . . . ?
C37B C12A C13A C14A -168.9(12) . . . . ?
C37A C12A C13A C14A 161.7(16) . . . . ?
C11A C12A C13A C23A 172.1(12) . . . . ?
C37B C12A C13A C23A 8.1(19) . . . . ?
C37A C12A C13A C23A -21(2) . . . . ?
C11A N3A C14A C15A 164.4(10) . . . . ?
Ni1A N3A C14A C15A -25.9(14) . . . . ?
C11A N3A C14A C13A -5.1(11) . . . . ?
Ni1A N3A C14A C13A 164.5(7) . . . . ?
C12A C13A C14A C15A -162.7(11) . . . . ?
C23A C13A C14A C15A 20.4(19) . . . . ?
C12A C13A C14A N3A 6.4(13) . . . . ?
C23A C13A C14A N3A -170.4(11) . . . . ?
N3A C14A C15A C16A 2.2(16) . . . . ?
C13A C14A C15A C16A 170.0(11) . . . . ?
N3A C14A C15A C55A -171.2(9) . . . . ?
C13A C14A C15A C55A -3.4(16) . . . . ?
C19A N4A C16A C15A 178.0(11) . . . . ?
Ni1A N4A C16A C15A -9.2(16) . . . . ?
C19A N4A C16A C17A -3.3(13) . . . . ?
Ni1A N4A C16A C17A 169.5(8) . . . . ?
C14A C15A C16A N4A 15.2(17) . . . . ?
C55A C15A C16A N4A -171.4(10) . . . . ?
C14A C15A C16A C17A -163.2(11) . . . . ?
C55A C15A C16A C17A 10.2(18) . . . . ?
N4A C16A C17A C18A 0.6(14) . . . . ?
C15A C16A C17A C18A 179.2(12) . . . . ?
N4A C16A C17A C24A -178.7(13) . . . . ?
C15A C16A C17A C24A 0(2) . . . . ?
C16A C17A C18A C43B -169.2(18) . . . . ?
C24A C17A C18A C43B 10(3) . . . . ?
C16A C17A C18A C19A 2.2(15) . . . . ?
C24A C17A C18A C19A -178.5(13) . . . . ?
C16A C17A C18A C43A 172.6(14) . . . . ?
C24A C17A C18A C43A -8(2) . . . . ?
C16A N4A C19A C20A -162.5(12) . . . . ?
Ni1A N4A C19A C20A 24.2(17) . . . . ?
C16A N4A C19A C18A 4.8(14) . . . . ?
Ni1A N4A C19A C18A -168.5(8) . . . . ?
C17A C18A C19A N4A -4.5(16) . . . . ?
C43B C18A C19A N4A 166.7(17) . . . . ?
C43A C18A C19A N4A -175.3(13) . . . . ?
C17A C18A C19A C20A 163.1(13) . . . . ?
C43B C18A C19A C20A -26(3) . . . . ?
C43A C18A C19A C20A -8(2) . . . . ?
N4A C19A C20A C1A -1(2) . . . . ?
C18A C19A C20A C1A -167.1(13) . . . . ?
N1A C1A C20A C19A -18(2) . . . . ?
C2A C1A C20A C19A 159.9(13) . . . . ?
C3A C2A C25A C26A -99.5(15) . . . . ?
C1A C2A C25A C26A 86.3(14) . . . . ?
C2A C25A C26A C27A 68.4(14) . . . . ?
C25A C26A C27A C28A 175.2(11) . . . . ?
C26A C27A C28A C29A -172.2(13) . . . . ?
C27A C28A C29A C30A -179.5(14) . . . . ?
C7A C8A C31A C32A 95.5(13) . . . . ?
C9A C8A C31A C32A -82.8(13) . . . . ?
C8A C31A C32A C33A -176.2(10) . . . . ?
C31A C32A C33A C34A -178.9(11) . . . . ?
C32A C33A C34A C35A 177.4(12) . . . . ?
C33A C34A C35A C36A 70.2(18) . . . . ?
C13A C12A C37A C38A -9(3) . . . . ?
C11A C12A C37A C38A 156.1(14) . . . . ?
C37B C12A C37A C38A -69.0(18) . . . . ?
C12A C37A C38A C39A 151.8(17) . . . . ?
C37A C38A C39A C40A 159.0(19) . . . . ?
C38A C39A C40A C41A -172(2) . . . . ?
C39A C40A C41A C42A -174(2) . . . . ?
C13A C12A C37B C38B 142(2) . . . . ?
C11A C12A C37B C38B -16(4) . . . . ?
C37A C12A C37B C38B -80(3) . . . . ?
C12A C37B C38B C39B 140(2) . . . . ?
C37B C38B C39B C40B 38(4) . . . . ?
C38B C39B C40B C41B 173(3) . . . . ?
C39B C40B C41B C42B 162(3) . . . . ?
C17A C18A C43A C44A 104(2) . . . . ?
C43B C18A C43A C44A 19(8) . . . . ?
C19A C18A C43A C44A -87.4(19) . . . . ?
C18A C43A C44A C45A -79(3) . . . . ?
C43A C44A C45A C46A -66(3) . . . . ?
C44A C45A C46A C47A -73(3) . . . . ?
C45A C46A C47A C48A -179(3) . . . . ?
C17A C18A C43B C44B 83(3) . . . . ?
C19A C18A C43B C44B -86(3) . . . . ?
C43A C18A C43B C44B -171(12) . . . . ?
C18A C43B C44B C45B -179(2) . . . . ?
C43B C44B C45B C46B 68(4) . . . . ?
C44B C45B C46B C47B -177(3) . . . . ?
C45B C46B C47B C48B -175(3) . . . . ?
C6A C5A C49A C54A 80.9(12) . . . . ?
C4A C5A C49A C54A -104.7(11) . . . . ?
C6A C5A C49A C50A -100.1(11) . . . . ?
C4A C5A C49A C50A 74.4(12) . . . . ?
C54A C49A C50A C51A 1.6(16) . . . . ?
C5A C49A C50A C51A -177.4(10) . . . . ?
C49A C50A C51A C52A -1.6(16) . . . . ?
C49A C50A C51A C61A 177.6(10) . . . . ?
C50A C51A C52A C53A 1.0(17) . . . . ?
C61A C51A C52A C53A -178.1(10) . . . . ?
C51A C52A C53A C54A -0.5(17) . . . . ?
C51A C52A C53A C65A 178.3(10) . . . . ?
C50A C49A C54A C53A -1.1(16) . . . . ?
C5A C49A C54A C53A 178.0(10) . . . . ?
C52A C53A C54A C49A 0.5(16) . . . . ?
C65A C53A C54A C49A -178.3(10) . . . . ?
C14A C15A C55A C60A -101.4(13) . . . . ?
C16A C15A C55A C60A 84.9(14) . . . . ?
C14A C15A C55A C56A 78.9(13) . . . . ?
C16A C15A C55A C56A -94.8(13) . . . . ?
C60A C55A C56A C57A -0.3(17) . . . . ?
C15A C55A C56A C57A 179.4(10) . . . . ?
C55A C56A C57A C58A -0.1(16) . . . . ?
C56A C57A C58A C59A 0.4(15) . . . . ?
C56A C57A C58A C69A 179.9(9) . . . . ?
C57A C58A C59A C60A -0.2(16) . . . . ?
C69A C58A C59A C60A -179.7(10) . . . . ?
C56A C55A C60A C59A 0.5(18) . . . . ?
C15A C55A C60A C59A -179.2(11) . . . . ?
C58A C59A C60A C55A -0.2(18) . . . . ?
C52A C51A C61A C64A -123.1(12) . . . . ?
C50A C51A C61A C64A 57.8(13) . . . . ?
C52A C51A C61A C63A 116.1(12) . . . . ?
C50A C51A C61A C63A -63.0(13) . . . . ?
C52A C51A C61A C62A -1.5(16) . . . . ?
C50A C51A C61A C62A 179.4(10) . . . . ?
C52A C53A C65A C68A 177.5(13) . . . . ?
C54A C53A C65A C68A -3.7(17) . . . . ?
C52A C53A C65A C67A 51.4(15) . . . . ?
C54A C53A C65A C67A -129.8(12) . . . . ?
C52A C53A C65A C66A -61.1(15) . . . . ?
C54A C53A C65A C66A 117.7(13) . . . . ?
C70A P1A C71A C72A -151.0(9) . . . . ?
C77A P1A C71A C72A -46.5(10) . . . . ?
Ru1C P1A C71A C72A 86.8(9) . . . . ?
C70A P1A C71A C76A 30.0(9) . . . . ?
C77A P1A C71A C76A 134.5(8) . . . . ?
Ru1C P1A C71A C76A -92.1(8) . . . . ?
C76A C71A C72A C73A -0.3(17) . . . . ?
P1A C71A C72A C73A -179.2(10) . . . . ?
C71A C72A C73A C74A -1(2) . . . . ?
C72A C73A C74A C75A 2(2) . . . . ?
C73A C74A C75A C76A -2(2) . . . . ?
C74A C75A C76A C71A 0.6(18) . . . . ?
C72A C71A C76A C75A 0.5(16) . . . . ?
P1A C71A C76A C75A 179.4(9) . . . . ?
C70A P1A C77A C82A -1.5(9) . . . . ?
C71A P1A C77A C82A -105.7(8) . . . . ?
Ru1C P1A C77A C82A 122.4(8) . . . . ?
C70A P1A C77A C78A 179.3(7) . . . . ?
C71A P1A C77A C78A 75.1(8) . . . . ?
Ru1C P1A C77A C78A -56.8(8) . . . . ?
C82A C77A C78A C79A 0.2(14) . . . . ?
P1A C77A C78A C79A 179.4(7) . . . . ?
C77A C78A C79A C80A 0.9(15) . . . . ?
C78A C79A C80A C81A -2.2(16) . . . . ?
C79A C80A C81A C82A 2.3(17) . . . . ?
C80A C81A C82A C77A -1.3(17) . . . . ?
C78A C77A C82A C81A 0.0(15) . . . . ?
P1A C77A C82A C81A -179.2(8) . . . . ?
C70A P1A Ru1C N1C 41.4(3) . . . . ?
C71A P1A Ru1C N1C 156.8(4) . . . . ?
C77A P1A Ru1C N1C -76.4(4) . . . . ?
C70A P1A Ru1C N1C -138.6(3) . . . 2_666 ?
C71A P1A Ru1C N1C -23.2(4) . . . 2_666 ?
C77A P1A Ru1C N1C 103.6(4) . . . 2_666 ?
C70A P1A Ru1C N2C -51.3(3) . . . 2_666 ?
C71A P1A Ru1C N2C 64.1(4) . . . 2_666 ?
C77A P1A Ru1C N2C -169.1(4) . . . 2_666 ?
C70A P1A Ru1C N2C 128.7(3) . . . . ?
C71A P1A Ru1C N2C -115.9(4) . . . . ?
C77A P1A Ru1C N2C 10.9(4) . . . . ?
N2C Ru1C N1C C1C 1.6(6) 2_666 . . . ?
N2C Ru1C N1C C1C -178.4(6) . . . . ?
P1A Ru1C N1C C1C -86.3(6) . . . . ?
P1A Ru1C N1C C1C 93.7(6) 2_666 . . . ?
N2C Ru1C N1C C4C 174.0(6) 2_666 . . . ?
N2C Ru1C N1C C4C -6.0(6) . . . . ?
P1A Ru1C N1C C4C 86.0(6) . . . . ?
P1A Ru1C N1C C4C -94.0(6) 2_666 . . . ?
N1C Ru1C N2C C9C -177.3(6) . . . . ?
N1C Ru1C N2C C9C 2.7(6) 2_666 . . . ?
P1A Ru1C N2C C9C 94.2(6) . . . . ?
P1A Ru1C N2C C9C -85.8(6) 2_666 . . . ?
N1C Ru1C N2C C6C 5.7(6) . . . . ?
N1C Ru1C N2C C6C -174.3(6) 2_666 . . . ?
P1A Ru1C N2C C6C -82.8(6) . . . . ?
P1A Ru1C N2C C6C 97.2(6) 2_666 . . . ?
C4C N1C C1C C10C -174.4(8) . . . 2_666 ?
Ru1C N1C C1C C10C -0.7(11) . . . 2_666 ?
C4C N1C C1C C2C 5.0(9) . . . . ?
Ru1C N1C C1C C2C 178.7(5) . . . . ?
N1C C1C C2C C3C -3.8(10) . . . . ?
C10C C1C C2C C3C 175.6(8) 2_666 . . . ?
N1C C1C C2C C13C 171.2(8) . . . . ?
C10C C1C C2C C13C -9.4(14) 2_666 . . . ?
C1C C2C C3C C4C 1.0(10) . . . . ?
C13C C2C C3C C4C -173.8(9) . . . . ?
C1C C2C C3C C11C 179.3(9) . . . . ?
C13C C2C C3C C11C 4.5(16) . . . . ?
C1C N1C C4C C5C 177.7(8) . . . . ?
Ru1C N1C C4C C5C 4.2(12) . . . . ?
C1C N1C C4C C3C -4.2(9) . . . . ?
Ru1C N1C C4C C3C -177.6(5) . . . . ?
C2C C3C C4C C5C 179.9(9) . . . . ?
C11C C3C C4C C5C 1.7(16) . . . . ?
C2C C3C C4C N1C 1.9(10) . . . . ?
C11C C3C C4C N1C -176.3(9) . . . . ?
N1C C4C C5C C6C 0.9(14) . . . . ?
C3C C4C C5C C6C -176.8(8) . . . . ?
N1C C4C C5C C17C -177.7(7) . . . . ?
C3C C4C C5C C17C 4.6(13) . . . . ?
C9C N2C C6C C5C 179.3(8) . . . . ?
Ru1C N2C C6C C5C -3.3(11) . . . . ?
C9C N2C C6C C7C 2.3(8) . . . . ?
Ru1C N2C C6C C7C 179.6(5) . . . . ?
C4C C5C C6C N2C -1.4(13) . . . . ?
C17C C5C C6C N2C 177.2(7) . . . . ?
C4C C5C C6C C7C 175.0(8) . . . . ?
C17C C5C C6C C7C -6.4(13) . . . . ?
N2C C6C C7C C8C -1.0(9) . . . . ?
C5C C6C C7C C8C -177.7(8) . . . . ?
N2C C6C C7C C12C -176.8(9) . . . . ?
C5C C6C C7C C12C 6.4(15) . . . . ?
C6C C7C C8C C9C -0.7(10) . . . . ?
C12C C7C C8C C9C 175.3(9) . . . . ?
C6C C7C C8C C15C -177.5(8) . . . . ?
C12C C7C C8C C15C -1.4(15) . . . . ?
C6C N2C C9C C10C 174.4(8) . . . . ?
Ru1C N2C C9C C10C -3.2(11) . . . . ?
C6C N2C C9C C8C -2.7(9) . . . . ?
Ru1C N2C C9C C8C 179.7(5) . . . . ?
C7C C8C C9C C10C -175.0(8) . . . . ?
C15C C8C C9C C10C 1.9(14) . . . . ?
C7C C8C C9C N2C 2.2(10) . . . . ?
C15C C8C C9C N2C 179.1(8) . . . . ?
N2C C9C C10C C1C 1.7(15) . . . 2_666 ?
C8C C9C C10C C1C 178.4(8) . . . 2_666 ?
C3C C2C C13C C14C 94.6(12) . . . . ?
C1C C2C C13C C14C -79.3(12) . . . . ?
C7C C8C C15C C16C 90.5(12) . . . . ?
C9C C8C C15C C16C -85.8(11) . . . . ?
C4C C5C C17C C22C 85.3(10) . . . . ?
C6C C5C C17C C22C -93.5(9) . . . . ?
C4C C5C C17C C18C -93.0(10) . . . . ?
C6C C5C C17C C18C 88.2(10) . . . . ?
C22C C17C C18C C19C 1.7(13) . . . . ?
C5C C17C C18C C19C 179.9(8) . . . . ?
C17C C18C C19C C20C -1.8(14) . . . . ?
C17C C18C C19C C23C 179.1(9) . . . . ?
C18C C19C C20C C21C 0.2(15) . . . . ?
C23C C19C C20C C21C 179.3(10) . . . . ?
C19C C20C C21C C22C 1.4(15) . . . . ?
C19C C20C C21C C27C -177.8(10) . . . . ?
C18C C17C C22C C21C 0.0(12) . . . . ?
C5C C17C C22C C21C -178.3(7) . . . . ?
C20C C21C C22C C17C -1.5(13) . . . . ?
C27C C21C C22C C17C 177.8(8) . . . . ?
C20C C19C C23C C24C -114.3(13) . . . . ?
C18C C19C C23C C24C 64.8(13) . . . . ?
C20C C19C C23C C26C 122.8(12) . . . . ?
C18C C19C C23C C26C -58.1(13) . . . . ?
C20C C19C C23C C26D 58.4(15) . . . . ?
C18C C19C C23C C26D -122.5(13) . . . . ?
C20C C19C C23C C25D -63.1(15) . . . . ?
C18C C19C C23C C25D 116.0(14) . . . . ?
C20C C19C C23C C25C 4.9(14) . . . . ?
C18C C19C C23C C25C -176.0(12) . . . . ?
C20C C19C C23C C24D 178.8(14) . . . . ?
C18C C19C C23C C24D -2.1(15) . . . . ?
C20C C21C C27C C30C -114.3(12) . . . . ?
C22C C21C C27C C30C 66.5(12) . . . . ?
C20C C21C C27C C29C 125.3(12) . . . . ?
C22C C21C C27C C29C -54.0(14) . . . . ?
C20C C21C C27C C28C 6.1(15) . . . . ?
C22C C21C C27C C28C -173.1(10) . . . . ?
